data_2107175
loop_
_publ_author_name
'Scordari, F.'

_publ_section_title
;
 The structure of K3 (K.333 (H2 O).667)6 Na2 (Na.38 (H3 O).12 (H2 O).50)6
 Fe6 O2 (S O4)12 (H2 O)6 and its relationship with the parent compound
;
_journal_name_full 'Acta Crystallographica B (24,1968-38,1982)'
_journal_page_first 312
_journal_page_last 317
_journal_volume 37
_journal_year 1981
_chemical_formula_sum 'Fe6 H28.164 K4.998 Na4.28 O63.722 S12'
_chemical_name_systematic
;
K3 (K0.333 (H2 O)0.667)6 Na2 (Na0.38 (H3 O)0.12 (H2 O)0.5)6 Fe6 O2 (S O4)12 
(H2 O)6
;
_space_group_IT_number 148
_symmetry_space_group_name_Hall '-P 3*'
_symmetry_space_group_name_H-M 'R -3 :R'
_cell_angle_alpha 30.515
_cell_angle_beta 30.515
_cell_angle_gamma 30.515
_cell_formula_units_Z 1
_cell_length_a 18.225
_cell_length_b 18.225
_cell_length_c 18.225
_cell_volume 1383.526
_citation_journal_id_ASTM ACBCAR
_cod_data_source_file Scordari_ACBCAR_1981_1264.cif
_cod_data_source_block H28.164Fe6K4.998Na4.28O63.722S12
_cod_original_sg_symbol_Hall '-R 3 (-y+z,x+z,-x+y+z)'
_cod_original_formula_sum 'H28.164 Fe6 K4.998 Na4.28 O63.722 S12'
_cod_database_code 2107175

loop_
_symmetry_equiv_pos_as_xyz
x,y,z
z,x,y
y,z,x
-x,-y,-z
-z,-x,-y
-y,-z,-x

loop_
_atom_site_label
_atom_site_type_symbol
_atom_site_fract_x
_atom_site_fract_y
_atom_site_fract_z
_atom_site_occupancy
_atom_site_U_iso_or_equiv
O2 O-2 0.3936 0.9328 0.8722 1 0.0
S2 S+6 0.4342 0.8923 0.0566 1 0.0
O1 O-2 0.0869 0.0869 0.0869 1 0.0
O11 O-2 0.3536 0.5068 0.7101 0.667 0.0
K2 K+1 0 0 0 1 0.0
Fe1 Fe+3 0.2458 0.1395 0.8652 1 0.0
O10 O-2 0.3324 0.8303 0.9021 1 0.0
O12 O-2 0.3942 0.065 0.5938 0.62 0.0
O6 O-2 0.4367 0.2048 0.6172 1 0.0
S1 S+6 0.3698 0.7978 0.9747 1 0.0
O9 O-2 0.5198 0.6481 0.987 1 0.0
Na1 Na+1 0.1723 0.1723 0.1723 1 0.0
O5 O-2 0.139 0.2297 0.7907 1 0.0
O3 O-2 0.3905 0.0464 0.9186 1 0.0
K3 K+1 0.3536 0.5068 0.7101 0.333 0.0
O7 O-2 0.3897 0.2076 0.0107 1 0.0
O8 O-2 0.3696 0.9296 0.1538 1 0.0
K1 K+1 0.2457 0.2457 0.2457 1 0.0
Na2 Na+1 0.3942 0.065 0.5938 0.38 0.0
O4 O-2 0.1594 0.3607 0.7997 1 0.0
